data_7160751
loop_
_publ_author_name
'Li, Ke-Jiao'
'Geng, Ying-Ying'
'Zhang, Fu-Jian'
'Li, Xin-Yue'
'Liu, Jing-Wen'
'Wu, Cheng-Gui'
'Feng, Cheng-Tao'
'Teng, Fan'

_publ_section_title
;
 Enantioselective palladium-catalyzed carbonylation toward N-N axially
 chiral amides.
;
_journal_issue 40
_journal_name_full 'Organic &amp; biomolecular chemistry'
_journal_page_first 9105
_journal_page_last 9109
_journal_paper_doi 10.1039/d5ob01298h
_journal_volume 23
_journal_year 2025
_chemical_formula_moiety 'C17 H10 Cl N3 O3'
_chemical_formula_sum 'C17 H10 Cl N3 O3'
_chemical_formula_weight 339.73
_space_group_crystal_system orthorhombic
_space_group_IT_number 18
_space_group_name_Hall 'P 2 2ab'
_space_group_name_H-M_alt 'P 21 21 2'
_atom_sites_solution_hydrogens geom
_atom_sites_solution_primary dual
_audit_creation_date 2025-01-12
_audit_creation_method
;
Olex2 1.5
(compiled 2024.02.16 svn.r378c4104 for OlexSys, GUI svn.r6928)
;
_audit_update_record
;
2025-04-28 deposited with the CCDC.	2025-09-24 downloaded from the CCDC.
;
_cell_angle_alpha 90
_cell_angle_beta 90
_cell_angle_gamma 90
_cell_formula_units_Z 16
_cell_length_a 47.8889(7)
_cell_length_b 12.8413(2)
_cell_length_c 9.75090(10)
_cell_measurement_reflns_used 43135
_cell_measurement_temperature 99.99(10)
_cell_measurement_theta_max 76.5860
_cell_measurement_theta_min 2.6980
_cell_volume 5996.37(14)
_computing_cell_refinement 'CrysAlisPro 1.171.42.95a (Rigaku OD, 2023)'
_computing_data_collection 'CrysAlisPro 1.171.42.95a (Rigaku OD, 2023)'
_computing_data_reduction 'CrysAlisPro 1.171.42.95a (Rigaku OD, 2023)'
_computing_molecular_graphics 'Olex2 1.5 (Dolomanov et al., 2009)'
_computing_publication_material 'Olex2 1.5 (Dolomanov et al., 2009)'
_computing_structure_refinement 'SHELXL 2018/3 (Sheldrick, 2015)'
_computing_structure_solution 'SHELXT 2018/2 (Sheldrick, 2018)'
_diffrn_ambient_environment N~2~
_diffrn_ambient_temperature 99.99(10)
_diffrn_detector 'Hybrid Pixel Array Detector'
_diffrn_detector_area_resol_mean 10.0000
_diffrn_detector_type HyPix
_diffrn_measured_fraction_theta_full 1.000
_diffrn_measured_fraction_theta_max 0.977
_diffrn_measurement_details
;
List of Runs (angles in degrees, time in seconds):

  # Type    Start    End  Width  t~exp~   \w     \q     \k     \f   Frames
#--------------------------------------------------------------------------
  1  \w     19.00  92.05   0.15    0.03    --   47.13-125.00  90.00  487
  2  \w     38.00 111.05   0.15    0.03    --  107.18-125.00  30.00  487
  3  \w     38.00 107.00   0.15    0.03    --  107.18-106.00  16.00  460
  4  \w     37.00 106.00   0.15    0.03    --  107.18 -99.00 -60.00  460
  5  \w     35.00  68.00   0.15    0.03    --  107.18 -57.00  60.00  220
  6  \w     35.00 107.00   0.15    0.03    --  107.18 -77.00 120.00  480
  7  \w     35.00  68.00   0.15    0.03    --  107.18 -57.00  30.00  220
  8  \w     35.00  68.00   0.15    0.03    --  107.18 -57.00 -60.00  220
  9  \w     35.00 107.00   0.15    0.03    --  107.18 -77.00-180.00  480
 10  \w     35.00  68.00   0.15    0.03    --  107.18 -57.00-180.00  220
 11  \w     35.00  68.00   0.15    0.03    --  107.18 -57.00-150.00  220
 12  \w     35.00 109.10   0.15    0.03    --   47.13  38.00  30.00  494
 13  \w     25.00 119.05   0.15    0.03    --   47.13  77.00  60.00  627
 14  \w     25.00 119.05   0.15    0.03    --   47.13  77.00 120.00  627
 15  \w    -23.00  28.00   0.15    0.03    --  -47.13  19.00 -60.00  340
 16  \w    -63.00 -30.00   0.15    0.03    -- -103.00  57.00 -60.00  220
 17  \w    -63.00 -30.00   0.15    0.03    -- -103.00  57.00-150.00  220
 18  \w    -23.00  28.00   0.15    0.03    --  -47.13  19.00-150.00  340
 19  \w   -122.00 -35.00   0.15    0.03    --  -47.13 -21.00-175.00  580
 20  \w   -174.00 -90.00   0.15    0.03    -- -103.00 -21.00-175.00  560
 21  \w   -119.00 -32.00   0.15    0.03    --  -47.13 -57.00 -60.00  580
 22  \w   -112.00 -34.00   0.15    0.03    -- -103.00 125.00  60.00  520
 23  \w   -109.00 -34.00   0.15    0.03    -- -103.00 123.00-162.00  500
;
_diffrn_measurement_device 'four-circle diffractometer'
_diffrn_measurement_device_type 'XtaLAB Synergy R, DW system, HyPix'
_diffrn_measurement_method '\w scans'
_diffrn_orient_matrix_type 'CrysAlisPro convention (1999,Acta A55,543-557)'
_diffrn_orient_matrix_UB_11 0.0124630000
_diffrn_orient_matrix_UB_12 0.1106158000
_diffrn_orient_matrix_UB_13 -0.0021359000
_diffrn_orient_matrix_UB_21 0.0285196000
_diffrn_orient_matrix_UB_22 -0.0449844000
_diffrn_orient_matrix_UB_23 -0.0434637000
_diffrn_orient_matrix_UB_31 -0.0082079000
_diffrn_orient_matrix_UB_32 0.0113879000
_diffrn_orient_matrix_UB_33 -0.1518132000
_diffrn_radiation_monochromator mirror
_diffrn_radiation_probe x-ray
_diffrn_radiation_type 'Cu K\a'
_diffrn_radiation_wavelength 1.54184
_diffrn_reflns_av_R_equivalents 0.0715
_diffrn_reflns_av_unetI/netI 0.0372
_diffrn_reflns_Laue_measured_fraction_full 1.000
_diffrn_reflns_Laue_measured_fraction_max 0.977
_diffrn_reflns_limit_h_max 59
_diffrn_reflns_limit_h_min -59
_diffrn_reflns_limit_k_max 16
_diffrn_reflns_limit_k_min -14
_diffrn_reflns_limit_l_max 9
_diffrn_reflns_limit_l_min -12
_diffrn_reflns_number 55945
_diffrn_reflns_point_group_measured_fraction_full 0.999
_diffrn_reflns_point_group_measured_fraction_max 0.959
_diffrn_reflns_theta_full 67.684
_diffrn_reflns_theta_max 77.605
_diffrn_reflns_theta_min 1.845
_diffrn_source 'Rotating-anode X-ray tube'
_diffrn_source_type 'Rigaku (Cu) X-ray Source'
_exptl_absorpt_coefficient_mu 2.456
_exptl_absorpt_correction_T_max 1.00000
_exptl_absorpt_correction_T_min 0.56439
_exptl_absorpt_correction_type multi-scan
_exptl_absorpt_process_details
;
CrysAlisPro 1.171.42.95a (Rigaku Oxford Diffraction, 2023)
Empirical absorption correction using spherical harmonics,
implemented in SCALE3 ABSPACK scaling algorithm.
;
_exptl_crystal_colour colourless
_exptl_crystal_colour_primary colourless
_exptl_crystal_density_diffrn 1.505
_exptl_crystal_description block
_exptl_crystal_F_000 2784
_exptl_crystal_size_max 0.1
_exptl_crystal_size_mid 0.08
_exptl_crystal_size_min 0.08
_refine_diff_density_max 0.476
_refine_diff_density_min -0.377
_refine_diff_density_rms 0.072
_refine_ls_abs_structure_details
;
 Flack x determined using 4575 quotients [(I+)-(I-)]/[(I+)+(I-)]
 (Parsons, Flack and Wagner, Acta Cryst. B69 (2013) 249-259).
;
_refine_ls_abs_structure_Flack 0.024(10)
_refine_ls_extinction_method none
_refine_ls_goodness_of_fit_ref 1.102
_refine_ls_hydrogen_treatment constr
_refine_ls_matrix_type full
_refine_ls_number_parameters 1069
_refine_ls_number_reflns 12269
_refine_ls_number_restraints 794
_refine_ls_restrained_S_all 1.075
_refine_ls_R_factor_all 0.0605
_refine_ls_R_factor_gt 0.0588
_refine_ls_shift/su_max 0.000
_refine_ls_shift/su_mean 0.000
_refine_ls_structure_factor_coef Fsqd
_refine_ls_weighting_details 'w=1/[\s^2^(Fo^2^)+(0.0225P)^2^+15.2303P] where P=(Fo^2^+2Fc^2^)/3'
_refine_ls_weighting_scheme calc
_refine_ls_wR_factor_gt 0.1310
_refine_ls_wR_factor_ref 0.1318
_reflns_Friedel_coverage 0.759
_reflns_Friedel_fraction_full 0.997
_reflns_Friedel_fraction_max 0.937
_reflns_number_gt 11829
_reflns_number_total 12269
_reflns_threshold_expression 'I > 2\s(I)'
_cod_data_source_file d5ob01298h2.cif
_cod_data_source_block tf_auto
_cod_depositor_comments 'Adding full bibliography for 7160751.cif.'
_cod_database_code 7160751
_shelx_shelxl_version_number 2018/3
_chemical_oxdiff_formula CHONCl
_shelx_space_group_comment
;
The symmetry employed for this shelxl refinement is uniquely defined
by the following loop, which should always be used as a source of
symmetry information in preference to the above space-group names.
They are only intended as comments.
;
_shelx_estimated_absorpt_t_max 0.828
_shelx_estimated_absorpt_t_min 0.791
_olex2_refinement_description
;
1. Fixed Uiso
 At 1.2 times of:
  All C(H) groups
 At 1.5 times of:
  All C(H,H,H) groups
2. Restrained distances
 Cl2-C19 \\sim Cl2A-C19A
 with sigma of 0.02
 O4-C24 \\sim O4A-C24A
 with sigma of 0.02
 O5-C25 \\sim O5A-C25A
 with sigma of 0.02
 N4-C24 \\sim N4-C24A
 with sigma of 0.02
 N4-C25 \\sim N4-C25A
 with sigma of 0.02
 C23-C24 \\sim C23A-C24A
 with sigma of 0.02
 C23-C22 \\sim C23A-C22A
 with sigma of 0.02
 C23-C18 \\sim C23A-C18A
 with sigma of 0.02
 C22-C25 \\sim C22A-C25A
 with sigma of 0.02
 C22-C21 \\sim C22A-C21A
 with sigma of 0.02
 C18-C19 \\sim C18A-C19A
 with sigma of 0.02
 C20-C19 \\sim C20A-C19A
 with sigma of 0.02
 C20-C21 \\sim C20A-C21A
 with sigma of 0.02
 Cl2-C18 \\sim Cl2A-C18A
 with sigma of 0.04
 Cl2-C20 \\sim Cl2A-C20A
 with sigma of 0.04
 O4-N4 \\sim O4A-N4
 with sigma of 0.04
 O4-C23 \\sim O4A-C23A
 with sigma of 0.04
 O5-N4 \\sim O5A-N4
 with sigma of 0.04
 O5-C22 \\sim O5A-C22A
 with sigma of 0.04
 N4-C23 \\sim N4-C23A
 with sigma of 0.04
 N4-C22 \\sim N4-C22A
 with sigma of 0.04
 C23-C25 \\sim C23A-C25A
 with sigma of 0.04
 C23-C19 \\sim C23A-C19A
 with sigma of 0.04
 C23-C21 \\sim C23A-C21A
 with sigma of 0.04
 C24-C22 \\sim C24A-C22A
 with sigma of 0.04
 C24-C18 \\sim C24A-C18A
 with sigma of 0.04
 C22-C18 \\sim C22A-C18A
 with sigma of 0.04
 C22-C20 \\sim C22A-C20A
 with sigma of 0.04
 C18-C20 \\sim C18A-C20A
 with sigma of 0.04
 C25-C21 \\sim C25A-C21A
 with sigma of 0.04
 C19-C21 \\sim C19A-C21A
 with sigma of 0.04
 Cl4-C54 \\sim Cl4A-C54A
 with sigma of 0.02
 O10-C58 \\sim O10A-C58A
 with sigma of 0.02
 O11-C59 \\sim O11A-C59A
 with sigma of 0.02
 N10-C58 \\sim N10-C58A
 with sigma of 0.02
 N10-C59 \\sim N10-C59A
 with sigma of 0.02
 C57-C58 \\sim C57A-C58A
 with sigma of 0.02
 C57-C56 \\sim C57A-C56A
 with sigma of 0.02
 C57-C52 \\sim C57A-C52A
 with sigma of 0.02
 C56-C55 \\sim C56A-C55A
 with sigma of 0.02
 C56-C59 \\sim C56A-C59A
 with sigma of 0.02
 C52-C53 \\sim C52A-C53A
 with sigma of 0.02
 C55-C54 \\sim C55A-C54A
 with sigma of 0.02
 C53-C54 \\sim C53A-C54A
 with sigma of 0.02
 Cl4-C55 \\sim Cl4A-C55A
 with sigma of 0.04
 Cl4-C53 \\sim Cl4A-C53A
 with sigma of 0.04
 O10-N10 \\sim O10A-N10
 with sigma of 0.04
 O10-C57 \\sim O10A-C57A
 with sigma of 0.04
 O11-N10 \\sim O11A-N10
 with sigma of 0.04
 O11-C56 \\sim O11A-C56A
 with sigma of 0.04
 N10-C57 \\sim N10-C57A
 with sigma of 0.04
 N10-C56 \\sim N10-C56A
 with sigma of 0.04
 C57-C55 \\sim C57A-C55A
 with sigma of 0.04
 C57-C59 \\sim C57A-C59A
 with sigma of 0.04
 C57-C53 \\sim C57A-C53A
 with sigma of 0.04
 C58-C56 \\sim C58A-C56A
 with sigma of 0.04
 C58-C52 \\sim C58A-C52A
 with sigma of 0.04
 C56-C52 \\sim C56A-C52A
 with sigma of 0.04
 C56-C54 \\sim C56A-C54A
 with sigma of 0.04
 C52-C54 \\sim C52A-C54A
 with sigma of 0.04
 C55-C59 \\sim C55A-C59A
 with sigma of 0.04
 C55-C53 \\sim C55A-C53A
 with sigma of 0.04
3. Restrained planarity
 Cl2A, O4A, O5A, N4, C18A, H18A, C19A, C20A, H20A, C21A, H21A, C22A, C23A,
 C24A, C25A
 with sigma of 0.1
 Cl4A, O10A, O11A, N10, C52A, H52A, C53A, H53A, C54A, C55A, H55A, C56A, C57A,
 C58A, C59A
 with sigma of 0.1
4. Uiso/Uaniso restraints and constraints
Cl4 \\sim C53 \\sim C54 \\sim C55: within 2A with sigma of 0.001 and sigma for
terminal atoms of 0.002 within 2A
Cl2 \\sim Cl2A \\sim O4 \\sim O4A \\sim O5 \\sim O5A \\sim N4 \\sim N5 \\sim
C18 \\sim C18A \\sim C19 \\sim C19A \\sim C20 \\sim C20A \\sim C21 \\sim C21A
\\sim C22 \\sim C22A \\sim C23 \\sim C23A \\sim C24 \\sim C24A \\sim C25 \\sim
C25A: within 2A with sigma of 0.001 and sigma for terminal atoms of 0.002
within 2A
Cl4 \\sim Cl4A \\sim O10 \\sim O10A \\sim O11 \\sim O11A \\sim N10 \\sim N11
\\sim C52 \\sim C52A \\sim C53 \\sim C53A \\sim C54 \\sim C54A \\sim C55 \\sim
C55A \\sim C56 \\sim C56A \\sim C57 \\sim C57A \\sim C58 \\sim C58A \\sim C59
\\sim C59A: within 2A with sigma of 0.001 and sigma for terminal atoms of 0.002
within 2A
5. Others
 Sof(Cl2A)=Sof(O4A)=Sof(O5A)=Sof(C18A)=Sof(H18A)=Sof(C19A)=Sof(C20A)=Sof(H20A)=
 Sof(C21A)=Sof(H21A)=Sof(C22A)=Sof(C23A)=Sof(C24A)=Sof(C25A)=1-FVAR(1)
 Sof(Cl2)=Sof(O4)=Sof(O5)=Sof(C18)=Sof(H18)=Sof(C19)=Sof(C20)=Sof(H20)=
 Sof(C21)=Sof(H21)=Sof(C22)=Sof(C23)=Sof(C24)=Sof(C25)=FVAR(1)
 Sof(Cl4A)=Sof(O10A)=Sof(O11A)=Sof(C52A)=Sof(H52A)=Sof(C53A)=Sof(H53A)=
 Sof(C54A)=Sof(C55A)=Sof(H55A)=Sof(C56A)=Sof(C57A)=Sof(C58A)=Sof(C59A)=1-FVAR(2)
 Sof(Cl4)=Sof(O10)=Sof(O11)=Sof(C52)=Sof(H52)=Sof(C53)=Sof(H53)=Sof(C54)=
 Sof(C55)=Sof(H55)=Sof(C56)=Sof(C57)=Sof(C58)=Sof(C59)=FVAR(2)
6.a Aromatic/amide H refined with riding coordinates:
 C1(H1), C2(H2), C3(H3), C4(H4), C14(H14), C15(H15), C17(H17), C18(H18),
 C18A(H18A), C20(H20), C20A(H20A), C21(H21), C21A(H21A), C28(H28), C29(H29),
 C30(H30), C31(H31), C35(H35), C36(H36), C37(H37), C38(H38), C47(H47), C48(H48),
  C50(H50), C52(H52), C52A(H52A), C53(H53), C53A(H53A), C55(H55), C55A(H55A),
 C62(H62), C63(H63), C64(H64), C65(H65)
6.b Idealised Me refined as rotating group:
 C9(H9A,H9B,H9C), C34(H34A,H34B,H34C), C43(H43A,H43B,H43C), C68(H68A,H68B,H68C)
;
_olex2_submission_special_instructions 'No special instructions were received'
_oxdiff_exptl_absorpt_empirical_details
;
Empirical correction (ABSPACK) includes:
- Absorption correction using spherical harmonics
- Frame scaling
;
_oxdiff_exptl_absorpt_empirical_full_max 2.048
_oxdiff_exptl_absorpt_empirical_full_min 0.651

loop_
_space_group_symop_operation_xyz
'x, y, z'
'-x, -y, z'
'-x+1/2, y+1/2, -z'
'x+1/2, -y+1/2, -z'

loop_
_atom_site_label
_atom_site_type_symbol
_atom_site_fract_x
_atom_site_fract_y
_atom_site_fract_z
_atom_site_U_iso_or_equiv
_atom_site_adp_type
_atom_site_occupancy
_atom_site_site_symmetry_order
_atom_site_calc_flag
_atom_site_refinement_flags_posn
_atom_site_refinement_flags_adp
_atom_site_refinement_flags_occupancy
_atom_site_disorder_assembly
_atom_site_disorder_group
Cl1 Cl 0.72652(3) 0.91129(12) 0.39840(13) 0.0307(3) Uani 1 1 d . . . . .
O1 O 0.69513(8) 1.1687(3) 1.0322(4) 0.0258(8) Uani 1 1 d . . . . .
O2 O 0.73100(8) 0.9134(3) 1.1015(4) 0.0291(9) Uani 1 1 d . . . . .
O3 O 0.65452(8) 1.0177(3) 0.8531(4) 0.0249(8) Uani 1 1 d . . . . .
N1 N 0.65403(10) 1.0046(4) 1.3297(5) 0.0247(10) Uani 1 1 d . . . . .
N2 N 0.67815(9) 1.0163(3) 1.1208(5) 0.0192(9) Uani 1 1 d . . . . .
N3 N 0.68867(9) 0.9656(3) 1.0075(5) 0.0204(9) Uani 1 1 d . . . . .
C1 C 0.67634(11) 1.2797(4) 1.2722(6) 0.0246(11) Uani 1 1 d . . . . .
H1 H 0.686093 1.320533 1.206578 0.030 Uiso 1 1 calc R U . . .
C2 C 0.66628(11) 1.3254(4) 1.3898(6) 0.0273(12) Uani 1 1 d . . . . .
H2 H 0.669216 1.397539 1.406073 0.033 Uiso 1 1 calc R U . . .
C3 C 0.65171(12) 1.2652(5) 1.4853(7) 0.0313(14) Uani 1 1 d . . . . .
H3 H 0.644521 1.297301 1.565648 0.038 Uiso 1 1 calc R U . . .
C4 C 0.64755(12) 1.1591(5) 1.4648(6) 0.0273(12) Uani 1 1 d . . . . .
H4 H 0.637769 1.118982 1.531115 0.033 Uiso 1 1 calc R U . . .
C5 C 0.65789(10) 1.1118(4) 1.3457(6) 0.0213(11) Uani 1 1 d . . . . .
C6 C 0.67220(10) 1.1727(4) 1.2489(6) 0.0209(10) Uani 1 1 d . . . . .
C7 C 0.68316(10) 1.1245(4) 1.1254(5) 0.0188(10) Uani 1 1 d . . . . .
C8 C 0.66409(11) 0.9604(4) 1.2220(6) 0.0218(11) Uani 1 1 d . . . . .
C9 C 0.66138(13) 0.8460(4) 1.2032(6) 0.0288(13) Uani 1 1 d . . . . .
H9A H 0.651610 0.815977 1.282124 0.043 Uiso 1 1 calc R U . . .
H9B H 0.680003 0.814862 1.195585 0.043 Uiso 1 1 calc R U . . .
H9C H 0.650754 0.831723 1.119372 0.043 Uiso 1 1 calc R U . . .
C10 C 0.71624(11) 0.9266(4) 1.0032(6) 0.0222(11) Uani 1 1 d . . . . .
C11 C 0.67718(11) 0.9809(4) 0.8758(6) 0.0217(11) Uani 1 1 d . . . . .
C12 C 0.69893(10) 0.9428(4) 0.7792(5) 0.0179(10) Uani 1 1 d . . . . .
C13 C 0.72184(11) 0.9095(4) 0.8556(5) 0.0206(10) Uani 1 1 d . . . . .
C14 C 0.74577(12) 0.8715(4) 0.7948(6) 0.0245(11) Uani 1 1 d . . . . .
H14 H 0.761029 0.846632 0.847780 0.029 Uiso 1 1 calc R U . . .
C15 C 0.74649(12) 0.8712(4) 0.6523(6) 0.0275(12) Uani 1 1 d . . . . .
H15 H 0.762687 0.846791 0.606207 0.033 Uiso 1 1 calc R U . . .
C16 C 0.72361(12) 0.9066(4) 0.5758(6) 0.0253(11) Uani 1 1 d . . . . .
C17 C 0.69910(11) 0.9410(4) 0.6376(6) 0.0241(11) Uani 1 1 d . . . . .
H17 H 0.683358 0.962120 0.585256 0.029 Uiso 1 1 calc R U . . .
Cl2 Cl 0.78554(3) 0.69062(12) 1.42876(16) 0.0252(3) Uani 0.878(3) 1 d D U P A 1
Cl2A Cl 0.7342(2) 0.6288(8) 1.5912(11) 0.0236(12) Uani 0.122(3) 1 d D U P A 2
O4 O 0.73776(11) 0.6437(3) 0.8896(6) 0.0245(8) Uani 0.878(3) 1 d D U P A 1
O4A O 0.6627(6) 0.5260(13) 1.139(5) 0.0234(10) Uani 0.122(3) 1 d D U P A 2
O5 O 0.66008(11) 0.5527(3) 1.1380(7) 0.0251(7) Uani 0.878(3) 1 d D U P A 1
O5A O 0.7348(8) 0.6295(14) 0.873(4) 0.0232(11) Uani 0.122(3) 1 d D U P A 2
O6 O 0.67339(8) 0.7512(3) 0.9124(4) 0.0254(8) Uani 1 1 d . . . . .
N4 N 0.69689(9) 0.5752(3) 0.9851(5) 0.0224(5) Uani 1 1 d D U . . .
N5 N 0.68121(9) 0.5794(3) 0.8654(5) 0.0223(7) Uani 1 1 d . U . . .
N6 N 0.66533(9) 0.4937(4) 0.6691(5) 0.0241(10) Uani 1 1 d . . . . .
C18 C 0.75531(17) 0.6574(5) 1.2018(8) 0.0224(5) Uani 0.878(3) 1 d D U P A 1
H18 H 0.771470 0.676637 1.151274 0.027 Uiso 0.878(3) 1 calc R U P A 1
C18A C 0.7098(9) 0.5937(14) 1.355(3) 0.0225(5) Uani 0.122(3) 1 d D U P A 2
H18A H 0.694451 0.571663 1.409584 0.027 Uiso 0.122(3) 1 calc R U P A 2
C19 C 0.75506(16) 0.6563(5) 1.3444(8) 0.0227(5) Uani 0.878(3) 1 d D U P A 1
C19A C 0.7347(8) 0.6294(14) 1.414(3) 0.0227(6) Uani 0.122(3) 1 d D U P A 2
C20 C 0.73137(15) 0.6298(5) 1.4202(8) 0.0227(5) Uani 0.878(3) 1 d D U P A 1
H20 H 0.732032 0.630334 1.517562 0.027 Uiso 0.878(3) 1 calc R U P A 1
C20A C 0.7573(8) 0.6618(16) 1.334(4) 0.0227(5) Uani 0.122(3) 1 d D U P A 2
H20A H 0.773913 0.685697 1.376923 0.027 Uiso 0.122(3) 1 calc R U P A 2
C21 C 0.70681(16) 0.6027(5) 1.3531(8) 0.0226(5) Uani 0.878(3) 1 d D U P A 1
H21 H 0.690468 0.585192 1.403354 0.027 Uiso 0.878(3) 1 calc R U P A 1
C21A C 0.7554(8) 0.6591(16) 1.192(4) 0.0225(5) Uani 0.122(3) 1 d D U P A 2
H21A H 0.770677 0.681008 1.136739 0.027 Uiso 0.122(3) 1 calc R U P A 2
C22 C 0.70681(16) 0.6018(5) 1.2117(8) 0.0223(5) Uani 0.878(3) 1 d D U P A 1
C22A C 0.7312(8) 0.6244(13) 1.131(4) 0.0223(5) Uani 0.122(3) 1 d D U P A 2
C23 C 0.73051(16) 0.6288(5) 1.1372(8) 0.0222(5) Uani 0.878(3) 1 d D U P A 1
C23A C 0.7088(8) 0.5923(13) 1.212(3) 0.0224(5) Uani 0.122(3) 1 d D U P A 2
C24 C 0.72424(15) 0.6203(5) 0.9886(8) 0.0222(5) Uani 0.878(3) 1 d D U P A 1
C24A C 0.6859(6) 0.5594(11) 1.120(3) 0.0226(5) Uani 0.122(3) 1 d D U P A 2
C25 C 0.68413(14) 0.5743(5) 1.1154(8) 0.0226(5) Uani 0.878(3) 1 d D U P A 1
C25A C 0.7244(6) 0.6146(11) 0.984(4) 0.0224(5) Uani 0.122(3) 1 d D U P A 2
C26 C 0.66961(10) 0.6778(4) 0.8344(5) 0.0199(10) Uani 1 1 d . . . . .
C27 C 0.65408(10) 0.6786(4) 0.7065(5) 0.0189(10) Uani 1 1 d . . . . .
C28 C 0.64091(11) 0.7700(4) 0.6622(6) 0.0248(12) Uani 1 1 d . . . . .
H28 H 0.642135 0.831646 0.715604 0.030 Uiso 1 1 calc R U . . .
C29 C 0.62616(12) 0.7702(5) 0.5407(6) 0.0283(12) Uani 1 1 d . . . . .
H29 H 0.617558 0.832279 0.508780 0.034 Uiso 1 1 calc R U . . .
C30 C 0.62398(11) 0.6776(5) 0.4648(6) 0.0247(11) Uani 1 1 d . . . . .
H30 H 0.613723 0.677048 0.381391 0.030 Uiso 1 1 calc R U . . .
C31 C 0.63658(11) 0.5876(4) 0.5101(6) 0.0243(11) Uani 1 1 d . . . . .
H31 H 0.634616 0.525450 0.458154 0.029 Uiso 1 1 calc R U . . .
C32 C 0.65216(10) 0.5862(4) 0.6308(5) 0.0204(10) Uani 1 1 d . . . . .
C33 C 0.67951(11) 0.4923(4) 0.7814(6) 0.0234(11) Uani 1 1 d . . . . .
C34 C 0.69476(12) 0.3974(4) 0.8273(6) 0.0284(12) Uani 1 1 d . . . . .
H34A H 0.687245 0.374116 0.915560 0.043 Uiso 1 1 calc R U . . .
H34B H 0.714653 0.413666 0.837429 0.043 Uiso 1 1 calc R U . . .
H34C H 0.692439 0.342087 0.759016 0.043 Uiso 1 1 calc R U . . .
Cl3 Cl 0.52146(3) 0.38590(11) -0.14365(15) 0.0301(3) Uani 1 1 d . . . . .
O7 O 0.57678(8) 0.2699(3) 0.5455(4) 0.0270(8) Uani 1 1 d . . . . .
O8 O 0.51379(8) 0.3749(3) 0.5607(5) 0.0334(10) Uani 1 1 d . . . . .
O9 O 0.59127(8) 0.4785(4) 0.3201(5) 0.0350(10) Uani 1 1 d . . . . .
N7 N 0.58764(9) 0.5297(4) 0.7812(5) 0.0237(10) Uani 1 1 d . . . . .
N8 N 0.56993(9) 0.4416(3) 0.5898(5) 0.0217(9) Uani 1 1 d . . . . .
N9 N 0.55453(9) 0.4460(4) 0.4699(5) 0.0227(10) Uani 1 1 d . . . . .
C35 C 0.61622(11) 0.4365(4) 0.9416(6) 0.0244(11) Uani 1 1 d . . . . .
H35 H 0.618748 0.499162 0.991858 0.029 Uiso 1 1 calc R U . . .
C36 C 0.62815(11) 0.3455(5) 0.9871(6) 0.0283(12) Uani 1 1 d . . . . .
H36 H 0.638962 0.346297 1.068780 0.034 Uiso 1 1 calc R U . . .
C37 C 0.62476(11) 0.2518(4) 0.9160(6) 0.0263(12) Uani 1 1 d . . . . .
H37 H 0.632795 0.189312 0.950160 0.032 Uiso 1 1 calc R U . . .
C38 C 0.60958(11) 0.2510(4) 0.7954(6) 0.0261(12) Uani 1 1 d . . . . .
H38 H 0.607522 0.188185 0.744937 0.031 Uiso 1 1 calc R U . . .
C39 C 0.59719(10) 0.3434(4) 0.7477(6) 0.0214(11) Uani 1 1 d . . . . .
C40 C 0.60029(10) 0.4366(4) 0.8210(6) 0.0207(11) Uani 1 1 d . . . . .
C41 C 0.58119(10) 0.3432(4) 0.6227(6) 0.0224(11) Uani 1 1 d . . . . .
C42 C 0.57302(11) 0.5306(4) 0.6703(6) 0.0232(11) Uani 1 1 d . . . . .
C43 C 0.55799(12) 0.6271(4) 0.6252(7) 0.0288(12) Uani 1 1 d . . . . .
H43A H 0.537793 0.614992 0.628336 0.043 Uiso 1 1 calc R U . . .
H43B H 0.563541 0.644627 0.531269 0.043 Uiso 1 1 calc R U . . .
H43C H 0.562799 0.684849 0.686565 0.043 Uiso 1 1 calc R U . . .
C44 C 0.56744(11) 0.4519(4) 0.3397(6) 0.0244(11) Uani 1 1 d . . . . .
C45 C 0.52798(11) 0.3985(4) 0.4629(6) 0.0244(12) Uani 1 1 d . . . . .
C46 C 0.52212(11) 0.3873(4) 0.3148(6) 0.0254(12) Uani 1 1 d . . . . .
C47 C 0.49889(12) 0.3500(5) 0.2490(7) 0.0318(13) Uani 1 1 d . . . . .
H47 H 0.483320 0.324402 0.299140 0.038 Uiso 1 1 calc R U . . .
C48 C 0.49889(12) 0.3508(5) 0.1069(7) 0.0322(13) Uani 1 1 d . . . . .
H48 H 0.482850 0.327342 0.058659 0.039 Uiso 1 1 calc R U . . .
C49 C 0.52211(12) 0.3858(4) 0.0337(6) 0.0280(12) Uani 1 1 d . . . . .
C50 C 0.54637(11) 0.4205(4) 0.1009(6) 0.0269(12) Uani 1 1 d . . . . .
H50 H 0.562439 0.442587 0.051684 0.032 Uiso 1 1 calc R U . . .
C51 C 0.54550(11) 0.4208(4) 0.2409(6) 0.0220(11) Uani 1 1 d . . . . .
Cl4 Cl 0.46810(3) 0.17012(12) 0.87105(17) 0.0274(4) Uani 0.824(3) 1 d D U P B 1
Cl4A Cl 0.51716(16) 0.1017(6) 1.0322(7) 0.0263(11) Uani 0.176(3) 1 d D U P B 2
O10 O 0.59355(15) 0.0088(4) 0.5959(8) 0.0241(9) Uani 0.824(3) 1 d D U P B 1
O10A O 0.5201(7) 0.1174(13) 0.329(3) 0.0242(10) Uani 0.176(3) 1 d D U P B 2
O11 O 0.51686(14) 0.1010(4) 0.3415(7) 0.0259(8) Uani 0.824(3) 1 d D U P B 1
O11A O 0.5919(7) 0.0021(13) 0.614(4) 0.0235(10) Uani 0.176(3) 1 d D U P B 2
O12 O 0.55531(8) -0.1492(3) 0.4173(4) 0.0260(8) Uani 1 1 d . . . . .
N10 N 0.55942(9) 0.0553(3) 0.4396(5) 0.0228(5) Uani 1 1 d D U . . .
N11 N 0.57052(9) 0.0057(3) 0.3262(5) 0.0227(7) Uani 1 1 d . U . . .
N12 N 0.59136(10) 0.0222(3) 0.1092(5) 0.0237(10) Uani 1 1 d . . . . .
C52 C 0.54780(17) 0.0846(5) 0.8067(9) 0.0231(5) Uani 0.824(3) 1 d D U P B 1
H52 H 0.563992 0.068313 0.858705 0.028 Uiso 0.824(3) 1 calc R U P B 1
C52A C 0.5000(7) 0.1388(15) 0.631(3) 0.0234(6) Uani 0.176(3) 1 d D U P B 2
H52A H 0.485237 0.162403 0.573522 0.028 Uiso 0.176(3) 1 calc R U P B 2
C53 C 0.52292(16) 0.1139(5) 0.8707(8) 0.0236(5) Uani 0.824(3) 1 d D U P B 1
H53 H 0.522051 0.117723 0.967939 0.028 Uiso 0.824(3) 1 calc R U P B 1
C53A C 0.4980(7) 0.1377(14) 0.772(3) 0.0237(5) Uani 0.176(3) 1 d D U P B 2
H53A H 0.481164 0.161625 0.813115 0.028 Uiso 0.176(3) 1 calc R U P B 2
C54 C 0.49944(19) 0.1376(6) 0.7930(8) 0.0238(5) Uani 0.824(3) 1 d D U P B 1
C54A C 0.5192(6) 0.1037(11) 0.857(2) 0.0236(6) Uani 0.176(3) 1 d D U P B 2
C55 C 0.4996(2) 0.1375(6) 0.6498(8) 0.0234(5) Uani 0.824(3) 1 d D U P B 1
H55 H 0.483776 0.157484 0.597399 0.028 Uiso 0.824(3) 1 calc R U P B 1
C55A C 0.5451(6) 0.0666(11) 0.807(3) 0.0232(6) Uani 0.176(3) 1 d D U P B 2
H55A H 0.559849 0.042933 0.863936 0.028 Uiso 0.176(3) 1 calc R U P B 2
C56 C 0.5247(2) 0.1060(6) 0.5885(10) 0.0230(5) Uani 0.824(3) 1 d D U P B 1
C56A C 0.5463(7) 0.0690(12) 0.663(3) 0.0230(5) Uani 0.176(3) 1 d D U P B 2
C57 C 0.54808(19) 0.0802(5) 0.6666(9) 0.0228(5) Uani 0.824(3) 1 d D U P B 1
C57A C 0.5246(7) 0.1035(12) 0.581(3) 0.0231(5) Uani 0.176(3) 1 d D U P B 2
C58 C 0.57076(19) 0.0433(6) 0.5737(10) 0.0229(5) Uani 0.824(3) 1 d D U P B 1
C58A C 0.5323(5) 0.0962(11) 0.432(3) 0.0233(6) Uani 0.176(3) 1 d D U P B 2
C59 C 0.53134(18) 0.0897(5) 0.4424(10) 0.0232(5) Uani 0.824(3) 1 d D U P B 1
C59A C 0.5697(7) 0.0366(12) 0.574(3) 0.0230(5) Uani 0.176(3) 1 d D U P B 2
C60 C 0.56678(10) -0.1039(4) 0.3229(5) 0.0194(10) Uani 1 1 d . . . . .
C61 C 0.57768(10) -0.1496(4) 0.1969(5) 0.0204(10) Uani 1 1 d . . . . .
C62 C 0.57560(11) -0.2577(4) 0.1772(6) 0.0225(11) Uani 1 1 d . . . . .
H62 H 0.567709 -0.300551 0.246562 0.027 Uiso 1 1 calc R U . . .
C63 C 0.58504(12) -0.3009(4) 0.0571(7) 0.0296(13) Uani 1 1 d . . . . .
H63 H 0.583569 -0.373917 0.043189 0.036 Uiso 1 1 calc R U . . .
C64 C 0.59688(12) -0.2378(5) -0.0455(6) 0.0267(12) Uani 1 1 d . . . . .
H64 H 0.603375 -0.268480 -0.128273 0.032 Uiso 1 1 calc R U . . .
C65 C 0.59910(11) -0.1317(4) -0.0266(6) 0.0250(12) Uani 1 1 d . . . . .
H65 H 0.607202 -0.089352 -0.095867 0.030 Uiso 1 1 calc R U . . .
C66 C 0.58935(10) -0.0866(4) 0.0954(6) 0.0209(10) Uani 1 1 d . . . . .
C67 C 0.58237(11) 0.0638(4) 0.2198(6) 0.0226(11) Uani 1 1 d . . . . .
C68 C 0.58332(13) 0.1795(4) 0.2396(7) 0.0315(13) Uani 1 1 d . . . . .
H68A H 0.564248 0.207071 0.242745 0.047 Uiso 1 1 calc R U . . .
H68B H 0.593434 0.211559 0.163028 0.047 Uiso 1 1 calc R U . . .
H68C H 0.592909 0.195640 0.325785 0.047 Uiso 1 1 calc R U . . .

loop_
_atom_site_aniso_label
_atom_site_aniso_U_11
_atom_site_aniso_U_22
_atom_site_aniso_U_33
_atom_site_aniso_U_23
_atom_site_aniso_U_13
_atom_site_aniso_U_12
Cl1 0.0383(7) 0.0382(8) 0.0157(6) -0.0027(5) 0.0027(5) 0.0073(6)
O1 0.0285(19) 0.0241(19) 0.025(2) 0.0015(16) 0.0051(16) 0.0006(16)
O2 0.0259(19) 0.036(2) 0.025(2) -0.0019(18) -0.0021(16) 0.0060(17)
O3 0.0242(18) 0.0250(19) 0.025(2) -0.0026(16) -0.0010(16) 0.0038(15)
N1 0.027(2) 0.023(2) 0.024(2) -0.0024(19) 0.0018(19) -0.0032(19)
N2 0.022(2) 0.019(2) 0.016(2) -0.0072(17) 0.0019(17) -0.0006(16)
N3 0.022(2) 0.022(2) 0.018(2) -0.0030(18) 0.0025(17) 0.0031(18)
C1 0.023(3) 0.023(3) 0.027(3) 0.000(2) -0.001(2) 0.002(2)
C2 0.029(3) 0.022(3) 0.031(3) -0.007(2) 0.001(2) -0.001(2)
C3 0.029(3) 0.031(3) 0.034(3) -0.017(3) 0.007(2) 0.000(2)
C4 0.027(3) 0.030(3) 0.025(3) -0.005(2) 0.007(2) -0.003(2)
C5 0.019(2) 0.021(2) 0.024(3) -0.006(2) 0.002(2) -0.001(2)
C6 0.017(2) 0.022(3) 0.023(3) -0.001(2) 0.001(2) 0.001(2)
C7 0.019(2) 0.019(2) 0.019(3) -0.003(2) 0.001(2) 0.0013(19)
C8 0.024(3) 0.019(2) 0.022(3) -0.003(2) -0.001(2) -0.002(2)
C9 0.039(3) 0.020(3) 0.027(3) 0.000(2) 0.003(2) -0.003(2)
C10 0.024(3) 0.018(2) 0.025(3) -0.004(2) 0.002(2) 0.000(2)
C11 0.027(3) 0.014(2) 0.024(3) 0.000(2) 0.001(2) -0.001(2)
C12 0.024(2) 0.015(2) 0.015(2) -0.0004(19) 0.0010(19) -0.0015(19)
C13 0.024(2) 0.016(2) 0.022(3) -0.003(2) 0.000(2) -0.002(2)
C14 0.027(3) 0.022(3) 0.024(3) -0.002(2) -0.001(2) 0.002(2)
C15 0.030(3) 0.024(3) 0.028(3) -0.005(2) 0.007(2) 0.001(2)
C16 0.036(3) 0.017(2) 0.023(3) -0.002(2) 0.005(2) 0.001(2)
C17 0.028(3) 0.019(2) 0.025(3) -0.003(2) -0.004(2) 0.001(2)
Cl2 0.0229(6) 0.0270(7) 0.0256(7) -0.0049(6) -0.0054(5) -0.0023(5)
Cl2A 0.025(2) 0.023(2) 0.023(2) -0.003(2) 0.0000(19) -0.0024(19)
O4 0.0250(15) 0.0257(15) 0.0226(16) -0.0029(14) -0.0001(14) -0.0022(14)
O4A 0.0232(19) 0.0226(19) 0.0243(19) -0.0024(19) -0.0006(18) -0.0027(18)
O5 0.0239(14) 0.0257(15) 0.0256(15) -0.0025(16) -0.0008(13) -0.0045(14)
O5A 0.0236(19) 0.0230(19) 0.0228(19) -0.0024(18) -0.0004(18) -0.0021(18)
O6 0.0318(19) 0.0213(18) 0.023(2) -0.0057(16) -0.0033(16) -0.0031(16)
N4 0.0229(9) 0.0214(9) 0.0228(10) -0.0024(9) -0.0010(9) -0.0018(9)
N5 0.0235(13) 0.0211(13) 0.0223(14) -0.0033(13) -0.0021(12) -0.0013(12)
N6 0.025(2) 0.021(2) 0.026(2) -0.0059(19) -0.0014(19) 0.0006(18)
C18 0.0226(10) 0.0212(9) 0.0234(10) -0.0026(9) 0.0000(9) -0.0015(9)
C18A 0.0229(11) 0.0214(10) 0.0233(11) -0.0027(10) 0.0000(10) -0.0017(9)
C19 0.0230(10) 0.0216(9) 0.0236(10) -0.0029(9) -0.0004(9) -0.0013(9)
C19A 0.0231(11) 0.0216(10) 0.0233(11) -0.0028(10) -0.0001(10) -0.0016(9)
C20 0.0232(10) 0.0216(9) 0.0232(11) -0.0029(9) -0.0001(9) -0.0016(9)
C20A 0.0229(10) 0.0217(10) 0.0235(11) -0.0029(9) -0.0004(9) -0.0015(9)
C21 0.0229(10) 0.0214(10) 0.0234(10) -0.0026(9) 0.0003(9) -0.0017(9)
C21A 0.0228(10) 0.0213(10) 0.0233(11) -0.0027(10) -0.0002(9) -0.0015(9)
C22 0.0227(9) 0.0210(9) 0.0233(10) -0.0026(9) 0.0000(8) -0.0018(8)
C22A 0.0227(9) 0.0212(9) 0.0231(10) -0.0025(9) -0.0002(9) -0.0016(8)
C23 0.0226(9) 0.0210(9) 0.0230(10) -0.0026(8) -0.0001(8) -0.0015(8)
C23A 0.0228(10) 0.0212(9) 0.0233(10) -0.0026(9) -0.0001(9) -0.0018(8)
C24 0.0228(10) 0.0212(10) 0.0226(10) -0.0023(9) -0.0005(9) -0.0014(9)
C24A 0.0229(10) 0.0215(10) 0.0235(11) -0.0025(10) -0.0005(10) -0.0021(10)
C25 0.0230(10) 0.0213(10) 0.0236(10) -0.0025(9) -0.0005(9) -0.0021(9)
C25A 0.0229(10) 0.0215(10) 0.0228(11) -0.0024(10) -0.0005(9) -0.0016(9)
C26 0.022(2) 0.021(2) 0.017(2) -0.003(2) 0.001(2) 0.000(2)
C27 0.020(2) 0.019(2) 0.018(3) -0.005(2) 0.0011(19) -0.0011(19)
C28 0.022(3) 0.023(3) 0.029(3) -0.004(2) 0.000(2) -0.002(2)
C29 0.026(3) 0.026(3) 0.033(3) 0.000(2) -0.002(2) 0.001(2)
C30 0.021(2) 0.031(3) 0.022(3) -0.002(2) 0.000(2) -0.001(2)
C31 0.022(2) 0.028(3) 0.022(3) -0.007(2) -0.001(2) -0.003(2)
C32 0.017(2) 0.025(3) 0.020(3) -0.007(2) 0.0027(19) -0.001(2)
C33 0.024(3) 0.021(3) 0.025(3) -0.006(2) 0.003(2) -0.001(2)
C34 0.032(3) 0.024(3) 0.029(3) -0.006(2) -0.007(2) 0.005(2)
Cl3 0.0339(7) 0.0289(7) 0.0274(7) -0.0007(6) -0.0065(6) -0.0024(5)
O7 0.030(2) 0.0221(19) 0.029(2) -0.0107(16) 0.0021(17) -0.0019(16)
O8 0.0248(19) 0.041(2) 0.034(2) -0.010(2) 0.0030(18) -0.0041(18)
O9 0.025(2) 0.045(3) 0.035(2) 0.002(2) -0.0004(18) -0.0123(19)
N7 0.024(2) 0.024(2) 0.024(2) -0.0077(19) -0.0049(18) 0.0011(18)
N8 0.022(2) 0.022(2) 0.021(2) -0.0030(18) -0.0066(17) -0.0012(17)
N9 0.023(2) 0.025(2) 0.020(2) -0.0037(19) -0.0026(18) -0.0016(18)
C35 0.022(2) 0.028(3) 0.023(3) -0.006(2) -0.005(2) 0.001(2)
C36 0.023(3) 0.035(3) 0.027(3) 0.000(3) -0.003(2) 0.000(2)
C37 0.023(2) 0.028(3) 0.027(3) 0.003(2) 0.001(2) 0.006(2)
C38 0.025(3) 0.023(3) 0.030(3) 0.000(2) 0.005(2) 0.000(2)
C39 0.018(2) 0.026(3) 0.021(3) -0.006(2) 0.002(2) 0.000(2)
C40 0.018(2) 0.020(2) 0.024(3) -0.002(2) 0.003(2) 0.000(2)
C41 0.022(2) 0.021(3) 0.025(3) -0.004(2) 0.003(2) -0.002(2)
C42 0.023(3) 0.018(2) 0.028(3) -0.002(2) 0.001(2) 0.000(2)
C43 0.032(3) 0.020(3) 0.035(3) -0.002(2) -0.007(3) 0.001(2)
C44 0.026(3) 0.021(3) 0.026(3) 0.000(2) -0.002(2) 0.000(2)
C45 0.022(3) 0.022(3) 0.029(3) -0.005(2) 0.000(2) 0.003(2)
C46 0.022(3) 0.019(2) 0.035(3) -0.006(2) -0.001(2) 0.001(2)
C47 0.020(2) 0.033(3) 0.043(4) -0.013(3) -0.005(3) 0.001(2)
C48 0.025(3) 0.032(3) 0.040(4) -0.014(3) -0.011(3) 0.001(2)
C49 0.031(3) 0.023(3) 0.030(3) -0.007(2) -0.008(2) 0.002(2)
C50 0.024(3) 0.021(3) 0.036(3) -0.002(2) -0.004(2) -0.002(2)
C51 0.022(2) 0.017(2) 0.028(3) -0.004(2) -0.001(2) 0.001(2)
Cl4 0.0267(7) 0.0270(7) 0.0286(8) -0.0048(6) 0.0088(6) 0.0010(6)
Cl4A 0.031(2) 0.0234(19) 0.024(2) -0.0032(18) 0.0047(18) -0.0001(18)
O10 0.0245(15) 0.0221(14) 0.0257(18) -0.0009(14) 0.0037(15) 0.0008(13)
O10A 0.0268(19) 0.0212(19) 0.0246(19) -0.0015(18) 0.0037(18) -0.0012(18)
O11 0.0285(16) 0.0239(15) 0.0252(16) -0.0019(15) 0.0031(14) -0.0001(14)
O11A 0.0251(18) 0.0207(18) 0.025(2) -0.0015(18) 0.0040(18) 0.0000(18)
O12 0.032(2) 0.0226(19) 0.023(2) -0.0007(17) 0.0075(16) -0.0016(16)
N10 0.0256(10) 0.0194(9) 0.0235(10) -0.0026(9) 0.0045(9) -0.0007(8)
N11 0.0260(14) 0.0189(14) 0.0231(14) -0.0027(13) 0.0056(13) -0.0007(12)
N12 0.031(2) 0.020(2) 0.020(2) -0.0029(18) 0.0028(19) -0.0020(18)
C52 0.0260(10) 0.0193(10) 0.0240(11) -0.0025(9) 0.0039(9) -0.0014(9)
C52A 0.0262(10) 0.0197(10) 0.0243(11) -0.0023(10) 0.0041(10) -0.0010(9)
C53 0.0268(10) 0.0200(10) 0.0241(11) -0.0026(9) 0.0041(10) -0.0011(9)
C53A 0.0265(10) 0.0202(10) 0.0245(11) -0.0025(9) 0.0044(10) -0.0009(9)
C54 0.0266(10) 0.0201(9) 0.0246(11) -0.0025(9) 0.0044(9) -0.0010(9)
C54A 0.0267(11) 0.0200(10) 0.0242(11) -0.0025(10) 0.0042(10) -0.0011(9)
C55 0.0262(10) 0.0196(9) 0.0243(11) -0.0023(9) 0.0040(10) -0.0009(9)
C55A 0.0262(11) 0.0195(10) 0.0240(11) -0.0025(10) 0.0040(10) -0.0012(9)
C56 0.0259(9) 0.0192(9) 0.0240(10) -0.0024(8) 0.0040(9) -0.0011(8)
C56A 0.0258(10) 0.0192(9) 0.0240(10) -0.0024(9) 0.0040(9) -0.0011(8)
C57 0.0256(9) 0.0189(9) 0.0239(10) -0.0024(9) 0.0040(9) -0.0012(8)
C57A 0.0260(9) 0.0194(9) 0.0241(10) -0.0023(9) 0.0040(9) -0.0011(8)
C58 0.0256(10) 0.0191(10) 0.0240(11) -0.0024(9) 0.0039(9) -0.0010(9)
C58A 0.0261(10) 0.0197(10) 0.0241(11) -0.0022(10) 0.0039(10) -0.0010(9)
C59 0.0260(10) 0.0196(10) 0.0242(11) -0.0019(9) 0.0037(9) -0.0011(9)
C59A 0.0256(10) 0.0193(10) 0.0240(11) -0.0023(10) 0.0040(10) -0.0009(9)
C60 0.020(2) 0.019(2) 0.019(3) 0.000(2) -0.001(2) -0.001(2)
C61 0.020(2) 0.022(3) 0.019(3) -0.003(2) 0.002(2) 0.001(2)
C62 0.021(2) 0.022(3) 0.024(3) 0.000(2) 0.000(2) 0.000(2)
C63 0.031(3) 0.022(3) 0.036(3) -0.009(2) 0.000(3) 0.003(2)
C64 0.028(3) 0.031(3) 0.021(3) -0.008(2) 0.001(2) 0.001(2)
C65 0.029(3) 0.027(3) 0.019(3) -0.006(2) 0.001(2) -0.001(2)
C66 0.021(2) 0.021(2) 0.021(3) -0.004(2) -0.001(2) -0.001(2)
C67 0.028(3) 0.021(3) 0.019(3) 0.000(2) 0.003(2) 0.002(2)
C68 0.045(3) 0.017(3) 0.032(3) -0.005(2) 0.011(3) -0.003(2)

loop_
_atom_type_symbol
_atom_type_description
_atom_type_scat_dispersion_real
_atom_type_scat_dispersion_imag
_atom_type_scat_source
C C 0.0181 0.0091 'International Tables Vol C Tables 4.2.6.8 and 6.1.1.4'
H H 0.0000 0.0000 'International Tables Vol C Tables 4.2.6.8 and 6.1.1.4'
Cl Cl 0.3639 0.7018 'International Tables Vol C Tables 4.2.6.8 and 6.1.1.4'
N N 0.0311 0.0180 'International Tables Vol C Tables 4.2.6.8 and 6.1.1.4'
O O 0.0492 0.0322 'International Tables Vol C Tables 4.2.6.8 and 6.1.1.4'

loop_
_geom_angle_atom_site_label_1
_geom_angle_atom_site_label_2
_geom_angle_atom_site_label_3
_geom_angle
_geom_angle_site_symmetry_1
_geom_angle_site_symmetry_3
_geom_angle_publ_flag
C8 N1 C5 118.3(5) . . ?
N3 N2 C7 115.4(4) . . ?
N3 N2 C8 120.1(4) . . ?
C8 N2 C7 124.5(4) . . ?
N2 N3 C10 122.2(4) . . ?
N2 N3 C11 121.4(4) . . ?
C11 N3 C10 112.8(4) . . ?
C2 C1 H1 119.9 . . ?
C2 C1 C6 120.1(5) . . ?
C6 C1 H1 119.9 . . ?
C1 C2 H2 120.2 . . ?
C1 C2 C3 119.6(5) . . ?
C3 C2 H2 120.2 . . ?
C2 C3 H3 119.4 . . ?
C4 C3 C2 121.2(6) . . ?
C4 C3 H3 119.4 . . ?
C3 C4 H4 120.3 . . ?
C3 C4 C5 119.5(5) . . ?
C5 C4 H4 120.3 . . ?
N1 C5 C4 118.2(5) . . ?
N1 C5 C6 122.6(5) . . ?
C4 C5 C6 119.3(5) . . ?
C1 C6 C7 119.9(5) . . ?
C5 C6 C1 120.3(5) . . ?
C5 C6 C7 119.8(5) . . ?
O1 C7 N2 121.1(5) . . ?
O1 C7 C6 126.3(5) . . ?
N2 C7 C6 112.6(4) . . ?
N1 C8 N2 122.1(5) . . ?
N1 C8 C9 120.2(5) . . ?
N2 C8 C9 117.6(5) . . ?
C8 C9 H9A 109.5 . . ?
C8 C9 H9B 109.5 . . ?
C8 C9 H9C 109.5 . . ?
H9A C9 H9B 109.5 . . ?
H9A C9 H9C 109.5 . . ?
H9B C9 H9C 109.5 . . ?
O2 C10 N3 125.1(5) . . ?
O2 C10 C13 130.4(5) . . ?
N3 C10 C13 104.5(4) . . ?
O3 C11 N3 125.0(5) . . ?
O3 C11 C12 130.1(5) . . ?
N3 C11 C12 104.9(4) . . ?
C13 C12 C11 108.3(5) . . ?
C17 C12 C11 130.0(5) . . ?
C17 C12 C13 121.6(5) . . ?
C12 C13 C10 109.4(5) . . ?
C14 C13 C10 128.4(5) . . ?
C14 C13 C12 122.2(5) . . ?
C13 C14 H14 121.6 . . ?
C13 C14 C15 116.8(5) . . ?
C15 C14 H14 121.6 . . ?
C14 C15 H15 119.6 . . ?
C14 C15 C16 120.8(5) . . ?
C16 C15 H15 119.6 . . ?
C15 C16 Cl1 118.6(4) . . ?
C17 C16 Cl1 119.2(4) . . ?
C17 C16 C15 122.1(5) . . ?
C12 C17 C16 116.3(5) . . ?
C12 C17 H17 121.8 . . ?
C16 C17 H17 121.8 . . ?
N5 N4 C24 119.9(5) . . ?
N5 N4 C24A 125.3(14) . . ?
N5 N4 C25 121.6(5) . . ?
N5 N4 C25A 119.0(15) . . ?
C25 N4 C24 112.2(5) . . ?
C25A N4 C24A 113.7(19) . . ?
N4 N5 C26 115.4(4) . . ?
N4 N5 C33 119.7(4) . . ?
C33 N5 C26 124.8(5) . . ?
C33 N6 C32 118.5(5) . . ?
C19 C18 H18 121.9 . . ?
C19 C18 C23 116.2(7) . . ?
C23 C18 H18 121.9 . . ?
C19A C18A H18A 121.9 . . ?
C23A C18A H18A 121.9 . . ?
C23A C18A C19A 116(3) . . ?
C18 C19 Cl2 117.7(6) . . ?
C18 C19 C20 122.6(8) . . ?
C20 C19 Cl2 119.7(6) . . ?
C18A C19A Cl2A 113(2) . . ?
C20A C19A Cl2A 125(3) . . ?
C20A C19A C18A 122(3) . . ?
C19 C20 H20 120.0 . . ?
C21 C20 C19 120.0(7) . . ?
C21 C20 H20 120.0 . . ?
C19A C20A H20A 120.1 . . ?
C21A C20A C19A 120(3) . . ?
C21A C20A H20A 120.1 . . ?
C20 C21 H21 120.9 . . ?
C22 C21 C20 118.2(7) . . ?
C22 C21 H21 120.9 . . ?
C20A C21A H21A 120.2 . . ?
C22A C21A C20A 120(3) . . ?
C22A C21A H21A 120.2 . . ?
C21 C22 C23 121.3(7) . . ?
C21 C22 C25 129.6(7) . . ?
C23 C22 C25 109.1(7) . . ?
C21A C22A C23A 120(3) . . ?
C21A C22A C25A 129(3) . . ?
C23A C22A C25A 111(3) . . ?
C18 C23 C24 129.3(7) . . ?
C22 C23 C18 121.7(7) . . ?
C22 C23 C24 109.1(7) . . ?
C18A C23A C22A 123(3) . . ?
C18A C23A C24A 129(3) . . ?
C22A C23A C24A 108(2) . . ?
O4 C24 N4 125.1(7) . . ?
O4 C24 C23 131.1(7) . . ?
N4 C24 C23 103.8(6) . . ?
O4A C24A N4 122(3) . . ?
O4A C24A C23A 134(3) . . ?
N4 C24A C23A 104(2) . . ?
O5 C25 N4 125.5(7) . . ?
O5 C25 C22 129.9(7) . . ?
N4 C25 C22 104.6(5) . . ?
O5A C25A N4 117(3) . . ?
O5A C25A C22A 140(3) . . ?
N4 C25A C22A 103(2) . . ?
O6 C26 N5 119.8(5) . . ?
O6 C26 C27 127.1(5) . . ?
N5 C26 C27 113.1(4) . . ?
C28 C27 C26 120.2(5) . . ?
C28 C27 C32 121.2(5) . . ?
C32 C27 C26 118.7(5) . . ?
C27 C28 H28 120.1 . . ?
C29 C28 C27 119.9(5) . . ?
C29 C28 H28 120.1 . . ?
C28 C29 H29 120.4 . . ?
C28 C29 C30 119.3(5) . . ?
C30 C29 H29 120.4 . . ?
C29 C30 H30 119.7 . . ?
C31 C30 C29 120.6(5) . . ?
C31 C30 H30 119.7 . . ?
C30 C31 H31 119.4 . . ?
C30 C31 C32 121.1(5) . . ?
C32 C31 H31 119.4 . . ?
N6 C32 C27 123.4(5) . . ?
C31 C32 N6 118.6(5) . . ?
C31 C32 C27 117.9(5) . . ?
N5 C33 C34 116.9(5) . . ?
N6 C33 N5 121.4(5) . . ?
N6 C33 C34 121.7(5) . . ?
C33 C34 H34A 109.5 . . ?
C33 C34 H34B 109.5 . . ?
C33 C34 H34C 109.5 . . ?
H34A C34 H34B 109.5 . . ?
H34A C34 H34C 109.5 . . ?
H34B C34 H34C 109.5 . . ?
C42 N7 C40 118.5(5) . . ?
N9 N8 C41 115.6(4) . . ?
N9 N8 C42 119.9(4) . . ?
C42 N8 C41 124.4(4) . . ?
N8 N9 C44 121.9(4) . . ?
N8 N9 C45 120.3(5) . . ?
C45 N9 C44 111.9(4) . . ?
C36 C35 H35 120.1 . . ?
C36 C35 C40 119.9(5) . . ?
C40 C35 H35 120.1 . . ?
C35 C36 H36 119.2 . . ?
C35 C36 C37 121.6(5) . . ?
C37 C36 H36 119.2 . . ?
C36 C37 H37 120.4 . . ?
C38 C37 C36 119.3(5) . . ?
C38 C37 H37 120.4 . . ?
C37 C38 H38 120.1 . . ?
C37 C38 C39 119.8(5) . . ?
C39 C38 H38 120.1 . . ?
C38 C39 C41 120.2(5) . . ?
C40 C39 C38 120.5(5) . . ?
C40 C39 C41 119.4(5) . . ?
N7 C40 C35 118.1(5) . . ?
N7 C40 C39 122.9(5) . . ?
C39 C40 C35 119.0(5) . . ?
O7 C41 N8 118.8(5) . . ?
O7 C41 C39 127.9(5) . . ?
N8 C41 C39 113.2(4) . . ?
N7 C42 N8 121.5(5) . . ?
N7 C42 C43 121.0(5) . . ?
N8 C42 C43 117.5(5) . . ?
C42 C43 H43A 109.5 . . ?
C42 C43 H43B 109.5 . . ?
C42 C43 H43C 109.5 . . ?
H43A C43 H43B 109.5 . . ?
H43A C43 H43C 109.5 . . ?
H43B C43 H43C 109.5 . . ?
O9 C44 N9 124.8(5) . . ?
O9 C44 C51 130.1(6) . . ?
N9 C44 C51 105.0(4) . . ?
O8 C45 N9 125.1(5) . . ?
O8 C45 C46 129.8(5) . . ?
N9 C45 C46 105.1(5) . . ?
C47 C46 C45 130.2(6) . . ?
C47 C46 C51 121.1(6) . . ?
C51 C46 C45 108.7(5) . . ?
C46 C47 H47 121.1 . . ?
C46 C47 C48 117.7(6) . . ?
C48 C47 H47 121.1 . . ?
C47 C48 H48 119.5 . . ?
C47 C48 C49 120.9(5) . . ?
C49 C48 H48 119.5 . . ?
C48 C49 Cl3 119.8(4) . . ?
C48 C49 C50 121.5(6) . . ?
C50 C49 Cl3 118.7(5) . . ?
C49 C50 H50 121.9 . . ?
C51 C50 C49 116.2(5) . . ?
C51 C50 H50 121.9 . . ?
C46 C51 C44 108.4(5) . . ?
C50 C51 C44 129.0(5) . . ?
C50 C51 C46 122.6(5) . . ?
N11 N10 C58 122.5(5) . . ?
N11 N10 C58A 119.2(13) . . ?
N11 N10 C59 121.7(5) . . ?
N11 N10 C59A 121.9(13) . . ?
C58A N10 C59A 115.5(17) . . ?
C59 N10 C58 112.2(5) . . ?
N10 N11 C60 115.3(4) . . ?
N10 N11 C67 120.2(4) . . ?
C67 N11 C60 124.3(5) . . ?
C67 N12 C66 118.1(5) . . ?
C53 C52 H52 121.1 . . ?
C57 C52 H52 121.1 . . ?
C57 C52 C53 117.8(8) . . ?
C53A C52A H52A 122.7 . . ?
C57A C52A H52A 122.7 . . ?
C57A C52A C53A 115(3) . . ?
C52 C53 H53 119.8 . . ?
C54 C53 C52 120.3(8) . . ?
C54 C53 H53 119.8 . . ?
C52A C53A H53A 118.4 . . ?
C54A C53A C52A 123(3) . . ?
C54A C53A H53A 118.4 . . ?
C53 C54 Cl4 120.9(7) . . ?
C53 C54 C55 122.7(9) . . ?
C55 C54 Cl4 116.4(7) . . ?
C53A C54A Cl4A 124(2) . . ?
C53A C54A C55A 123(3) . . ?
C55A C54A Cl4A 113(2) . . ?
C54 C55 H55 122.2 . . ?
C54 C55 C56 115.6(8) . . ?
C56 C55 H55 122.2 . . ?
C54A C55A H55A 124.1 . . ?
C56A C55A C54A 112(2) . . ?
C56A C55A H55A 124.1 . . ?
C55 C56 C59 129.7(8) . . ?
C57 C56 C55 121.6(9) . . ?
C57 C56 C59 108.7(8) . . ?
C55A C56A C59A 128(3) . . ?
C57A C56A C55A 124(3) . . ?
C57A C56A C59A 108(2) . . ?
C52 C57 C56 121.9(9) . . ?
C52 C57 C58 128.8(8) . . ?
C56 C57 C58 109.1(8) . . ?
C52A C57A C56A 123(3) . . ?
C52A C57A C58A 126(3) . . ?
C56A C57A C58A 111(3) . . ?
O10 C58 N10 123.6(8) . . ?
O10 C58 C57 132.2(9) . . ?
N10 C58 C57 104.2(7) . . ?
O10A C58A N10 126(3) . . ?
O10A C58A C57A 133(3) . . ?
N10 C58A C57A 102(2) . . ?
O11 C59 N10 124.4(8) . . ?
O11 C59 C56 130.1(8) . . ?
N10 C59 C56 105.5(7) . . ?
O11A C59A N10 131(3) . . ?
O11A C59A C56A 125(3) . . ?
N10 C59A C56A 104(2) . . ?
O12 C60 N11 120.8(5) . . ?
O12 C60 C61 127.3(5) . . ?
N11 C60 C61 111.9(5) . . ?
C62 C61 C60 119.1(5) . . ?
C66 C61 C60 120.5(5) . . ?
C66 C61 C62 120.3(5) . . ?
C61 C62 H62 120.3 . . ?
C63 C62 C61 119.5(5) . . ?
C63 C62 H62 120.3 . . ?
C62 C63 H63 119.8 . . ?
C62 C63 C64 120.5(5) . . ?
C64 C63 H63 119.8 . . ?
C63 C64 H64 119.8 . . ?
C65 C64 C63 120.3(5) . . ?
C65 C64 H64 119.8 . . ?
C64 C65 H65 120.1 . . ?
C64 C65 C66 119.7(5) . . ?
C66 C65 H65 120.1 . . ?
C61 C66 N12 122.4(5) . . ?
C61 C66 C65 119.7(5) . . ?
C65 C66 N12 117.9(5) . . ?
N11 C67 C68 116.5(5) . . ?
N12 C67 N11 122.7(5) . . ?
N12 C67 C68 120.8(5) . . ?
C67 C68 H68A 109.5 . . ?
C67 C68 H68B 109.5 . . ?
C67 C68 H68C 109.5 . . ?
H68A C68 H68B 109.5 . . ?
H68A C68 H68C 109.5 . . ?
H68B C68 H68C 109.5 . . ?

loop_
_geom_bond_atom_site_label_1
_geom_bond_atom_site_label_2
_geom_bond_distance
_geom_bond_site_symmetry_2
_geom_bond_publ_flag
Cl1 C16 1.736(6) . ?
O1 C7 1.216(6) . ?
O2 C10 1.203(7) . ?
O3 C11 1.204(6) . ?
N1 C5 1.398(7) . ?
N1 C8 1.287(7) . ?
N2 N3 1.378(6) . ?
N2 C7 1.410(6) . ?
N2 C8 1.394(7) . ?
N3 C10 1.413(7) . ?
N3 C11 1.410(7) . ?
C1 H1 0.9500 . ?
C1 C2 1.375(8) . ?
C1 C6 1.408(7) . ?
C2 H2 0.9500 . ?
C2 C3 1.396(9) . ?
C3 H3 0.9500 . ?
C3 C4 1.392(8) . ?
C4 H4 0.9500 . ?
C4 C5 1.401(7) . ?
C5 C6 1.403(7) . ?
C6 C7 1.452(7) . ?
C8 C9 1.487(7) . ?
C9 H9A 0.9800 . ?
C9 H9B 0.9800 . ?
C9 H9C 0.9800 . ?
C10 C13 1.480(7) . ?
C11 C12 1.487(7) . ?
C12 C13 1.394(7) . ?
C12 C17 1.381(8) . ?
C13 C14 1.380(7) . ?
C14 H14 0.9500 . ?
C14 C15 1.390(8) . ?
C15 H15 0.9500 . ?
C15 C16 1.401(8) . ?
C16 C17 1.391(8) . ?
C17 H17 0.9500 . ?
Cl2 C19 1.732(8) . ?
Cl2A C19A 1.73(3) . ?
O4 C24 1.200(8) . ?
O4A C24A 1.20(3) . ?
O5 C25 1.205(8) . ?
O5A C25A 1.21(3) . ?
O6 C26 1.225(6) . ?
N4 N5 1.388(6) . ?
N4 C24 1.433(9) . ?
N4 C24A 1.43(3) . ?
N4 C25 1.410(9) . ?
N4 C25A 1.41(3) . ?
N5 C26 1.413(7) . ?
N5 C33 1.390(7) . ?
N6 C32 1.395(7) . ?
N6 C33 1.289(7) . ?
C18 H18 0.9500 . ?
C18 C19 1.391(10) . ?
C18 C23 1.394(9) . ?
C18A H18A 0.9500 . ?
C18A C19A 1.40(3) . ?
C18A C23A 1.39(3) . ?
C19 C20 1.396(8) . ?
C19A C20A 1.39(2) . ?
C20 H20 0.9500 . ?
C20 C21 1.390(9) . ?
C20A H20A 0.9500 . ?
C20A C21A 1.39(3) . ?
C21 H21 0.9500 . ?
C21 C22 1.379(10) . ?
C21A H21A 0.9500 . ?
C21A C22A 1.38(3) . ?
C22 C23 1.392(8) . ?
C22 C25 1.479(9) . ?
C22A C23A 1.39(2) . ?
C22A C25A 1.47(3) . ?
C23 C24 1.484(9) . ?
C23A C24A 1.48(3) . ?
C26 C27 1.452(7) . ?
C27 C28 1.400(7) . ?
C27 C32 1.402(7) . ?
C28 H28 0.9500 . ?
C28 C29 1.379(8) . ?
C29 H29 0.9500 . ?
C29 C30 1.405(8) . ?
C30 H30 0.9500 . ?
C30 C31 1.376(8) . ?
C31 H31 0.9500 . ?
C31 C32 1.394(7) . ?
C33 C34 1.489(8) . ?
C34 H34A 0.9800 . ?
C34 H34B 0.9800 . ?
C34 H34C 0.9800 . ?
Cl3 C49 1.730(6) . ?
O7 C41 1.224(6) . ?
O8 C45 1.210(7) . ?
O9 C44 1.206(7) . ?
N7 C40 1.395(7) . ?
N7 C42 1.288(7) . ?
N8 N9 1.383(6) . ?
N8 C41 1.411(7) . ?
N8 C42 1.395(7) . ?
N9 C44 1.414(7) . ?
N9 C45 1.412(7) . ?
C35 H35 0.9500 . ?
C35 C36 1.374(8) . ?
C35 C40 1.402(7) . ?
C36 H36 0.9500 . ?
C36 C37 1.399(8) . ?
C37 H37 0.9500 . ?
C37 C38 1.382(8) . ?
C38 H38 0.9500 . ?
C38 C39 1.407(8) . ?
C39 C40 1.401(7) . ?
C39 C41 1.439(7) . ?
C42 C43 1.499(7) . ?
C43 H43A 0.9800 . ?
C43 H43B 0.9800 . ?
C43 H43C 0.9800 . ?
C44 C51 1.481(8) . ?
C45 C46 1.478(8) . ?
C46 C47 1.371(8) . ?
C46 C51 1.399(8) . ?
C47 H47 0.9500 . ?
C47 C48 1.385(9) . ?
C48 H48 0.9500 . ?
C48 C49 1.396(9) . ?
C49 C50 1.406(8) . ?
C50 H50 0.9500 . ?
C50 C51 1.366(8) . ?
Cl4 C54 1.734(9) . ?
Cl4A C54A 1.72(2) . ?
O10 C58 1.197(10) . ?
O10A C58A 1.20(3) . ?
O11 C59 1.212(10) . ?
O11A C59A 1.22(3) . ?
O12 C60 1.219(6) . ?
N10 N11 1.382(6) . ?
N10 C58 1.425(11) . ?
N10 C58A 1.40(3) . ?
N10 C59 1.416(10) . ?
N10 C59A 1.42(3) . ?
N11 C60 1.419(7) . ?
N11 C67 1.398(7) . ?
N12 C66 1.407(6) . ?
N12 C67 1.278(7) . ?
C52 H52 0.9500 . ?
C52 C53 1.397(10) . ?
C52 C57 1.367(11) . ?
C52A H52A 0.9500 . ?
C52A C53A 1.38(3) . ?
C52A C57A 1.36(3) . ?
C53 H53 0.9500 . ?
C53 C54 1.390(9) . ?
C53A H53A 0.9500 . ?
C53A C54A 1.38(2) . ?
C54 C55 1.396(10) . ?
C54A C55A 1.41(3) . ?
C55 H55 0.9500 . ?
C55 C56 1.402(10) . ?
C55A H55A 0.9500 . ?
C55A C56A 1.40(3) . ?
C56 C57 1.394(9) . ?
C56 C59 1.474(11) . ?
C56A C57A 1.39(2) . ?
C56A C59A 1.48(3) . ?
C57 C58 1.492(11) . ?
C57A C58A 1.50(3) . ?
C60 C61 1.458(7) . ?
C61 C62 1.405(7) . ?
C61 C66 1.395(7) . ?
C62 H62 0.9500 . ?
C62 C63 1.373(8) . ?
C63 H63 0.9500 . ?
C63 C64 1.407(9) . ?
C64 H64 0.9500 . ?
C64 C65 1.379(8) . ?
C65 H65 0.9500 . ?
C65 C66 1.404(7) . ?
C67 C68 1.500(7) . ?
C68 H68A 0.9800 . ?
C68 H68B 0.9800 . ?
C68 H68C 0.9800 . ?

loop_
_geom_torsion_atom_site_label_1
_geom_torsion_atom_site_label_2
_geom_torsion_atom_site_label_3
_geom_torsion_atom_site_label_4
_geom_torsion
_geom_torsion_site_symmetry_1
_geom_torsion_site_symmetry_2
_geom_torsion_site_symmetry_3
_geom_torsion_site_symmetry_4
_geom_torsion_publ_flag
Cl1 C16 C17 C12 -175.1(4) . . . . ?
O2 C10 C13 C12 -175.8(6) . . . . ?
O2 C10 C13 C14 1.5(10) . . . . ?
O3 C11 C12 C13 178.7(5) . . . . ?
O3 C11 C12 C17 1.1(10) . . . . ?
N1 C5 C6 C1 -177.8(5) . . . . ?
N1 C5 C6 C7 1.2(8) . . . . ?
N2 N3 C10 O2 16.2(8) . . . . ?
N2 N3 C10 C13 -162.7(4) . . . . ?
N2 N3 C11 O3 -17.6(8) . . . . ?
N2 N3 C11 C12 162.2(4) . . . . ?
N3 N2 C7 O1 2.4(7) . . . . ?
N3 N2 C7 C6 -178.5(4) . . . . ?
N3 N2 C8 N1 179.7(5) . . . . ?
N3 N2 C8 C9 0.8(7) . . . . ?
N3 C10 C13 C12 3.1(6) . . . . ?
N3 C10 C13 C14 -179.6(5) . . . . ?
N3 C11 C12 C13 -1.1(6) . . . . ?
N3 C11 C12 C17 -178.6(5) . . . . ?
C1 C2 C3 C4 1.1(9) . . . . ?
C1 C6 C7 O1 -3.3(8) . . . . ?
C1 C6 C7 N2 177.6(5) . . . . ?
C2 C1 C6 C5 -0.2(8) . . . . ?
C2 C1 C6 C7 -179.3(5) . . . . ?
C2 C3 C4 C5 -0.7(9) . . . . ?
C3 C4 C5 N1 178.3(5) . . . . ?
C3 C4 C5 C6 -0.2(8) . . . . ?
C4 C5 C6 C1 0.6(8) . . . . ?
C4 C5 C6 C7 179.7(5) . . . . ?
C5 N1 C8 N2 -1.1(8) . . . . ?
C5 N1 C8 C9 177.8(5) . . . . ?
C5 C6 C7 O1 177.6(5) . . . . ?
C5 C6 C7 N2 -1.4(7) . . . . ?
C6 C1 C2 C3 -0.6(8) . . . . ?
C7 N2 N3 C10 87.2(6) . . . . ?
C7 N2 N3 C11 -69.8(6) . . . . ?
C7 N2 C8 N1 0.8(8) . . . . ?
C7 N2 C8 C9 -178.1(5) . . . . ?
C8 N1 C5 C4 -178.3(5) . . . . ?
C8 N1 C5 C6 0.1(8) . . . . ?
C8 N2 N3 C10 -91.8(6) . . . . ?
C8 N2 N3 C11 111.2(6) . . . . ?
C8 N2 C7 O1 -178.6(5) . . . . ?
C8 N2 C7 C6 0.5(7) . . . . ?
C10 N3 C11 O3 -176.6(5) . . . . ?
C10 N3 C11 C12 3.2(6) . . . . ?
C10 C13 C14 C15 -174.7(5) . . . . ?
C11 N3 C10 O2 175.1(5) . . . . ?
C11 N3 C10 C13 -3.9(6) . . . . ?
C11 C12 C13 C10 -1.3(6) . . . . ?
C11 C12 C13 C14 -178.8(5) . . . . ?
C11 C12 C17 C16 175.7(5) . . . . ?
C12 C13 C14 C15 2.3(8) . . . . ?
C13 C12 C17 C16 -1.5(8) . . . . ?
C13 C14 C15 C16 -1.0(8) . . . . ?
C14 C15 C16 Cl1 176.4(5) . . . . ?
C14 C15 C16 C17 -1.5(9) . . . . ?
C15 C16 C17 C12 2.8(8) . . . . ?
C17 C12 C13 C10 176.5(5) . . . . ?
C17 C12 C13 C14 -1.0(8) . . . . ?
Cl2 C19 C20 C21 179.7(5) . . . . ?
Cl2A C19A C20A C21A -180.0(4) . . . . ?
O6 C26 C27 C28 -1.5(8) . . . . ?
O6 C26 C27 C32 179.7(5) . . . . ?
N4 N5 C26 O6 -1.1(7) . . . . ?
N4 N5 C26 C27 178.4(4) . . . . ?
N4 N5 C33 N6 -179.4(5) . . . . ?
N4 N5 C33 C34 0.6(7) . . . . ?
N5 N4 C24 O4 -16.4(9) . . . . ?
N5 N4 C24 C23 163.8(5) . . . . ?
N5 N4 C24A O4A 16.5(8) . . . . ?
N5 N4 C24A C23A -163.5(5) . . . . ?
N5 N4 C25 O5 18.5(9) . . . . ?
N5 N4 C25 C22 -163.2(5) . . . . ?
N5 N4 C25A O5A -15.3(7) . . . . ?
N5 N4 C25A C22A 164.7(5) . . . . ?
N5 C26 C27 C28 179.0(5) . . . . ?
N5 C26 C27 C32 0.3(7) . . . . ?
C18 C19 C20 C21 0.4(10) . . . . ?
C18 C23 C24 O4 -7.1(12) . . . . ?
C18 C23 C24 N4 172.8(6) . . . . ?
C18A C19A C20A C21A 0.0(7) . . . . ?
C18A C23A C24A O4A 0.0(10) . . . . ?
C18A C23A C24A N4 -179.9(5) . . . . ?
C19 C18 C23 C22 0.7(9) . . . . ?
C19 C18 C23 C24 -178.7(6) . . . . ?
C19 C20 C21 C22 0.7(9) . . . . ?
C19A C18A C23A C22A 0.1(8) . . . . ?
C19A C18A C23A C24A 180.0(5) . . . . ?
C19A C20A C21A C22A 0.0(7) . . . . ?
C20 C21 C22 C23 -1.0(10) . . . . ?
C20 C21 C22 C25 178.6(6) . . . . ?
C20A C21A C22A C23A 0.0(7) . . . . ?
C20A C21A C22A C25A -180.0(5) . . . . ?
C21 C22 C23 C18 0.4(10) . . . . ?
C21 C22 C23 C24 179.9(6) . . . . ?
C21 C22 C25 O5 5.1(12) . . . . ?
C21 C22 C25 N4 -173.1(6) . . . . ?
C21A C22A C23A C18A 0.0(9) . . . . ?
C21A C22A C23A C24A -180.0(5) . . . . ?
C21A C22A C25A O5A 0.0(12) . . . . ?
C21A C22A C25A N4 180.0(6) . . . . ?
C22 C23 C24 O4 173.5(7) . . . . ?
C22 C23 C24 N4 -6.7(7) . . . . ?
C22A C23A C24A O4A 179.9(6) . . . . ?
C22A C23A C24A N4 0.0(6) . . . . ?
C23 C18 C19 Cl2 179.6(5) . . . . ?
C23 C18 C19 C20 -1.0(10) . . . . ?
C23 C22 C25 O5 -175.2(6) . . . . ?
C23 C22 C25 N4 6.6(7) . . . . ?
C23A C18A C19A Cl2A 180.0(4) . . . . ?
C23A C18A C19A C20A 0.0(7) . . . . ?
C23A C22A C25A O5A -180.0(6) . . . . ?
C23A C22A C25A N4 0.0(6) . . . . ?
C24 N4 N5 C26 -74.4(6) . . . . ?
C24 N4 N5 C33 101.3(6) . . . . ?
C24 N4 C25 O5 170.4(6) . . . . ?
C24 N4 C25 C22 -11.3(7) . . . . ?
C24A N4 N5 C26 84.6(8) . . . . ?
C24A N4 N5 C33 -99.7(8) . . . . ?
C24A N4 C25A O5A 180.0(5) . . . . ?
C24A N4 C25A C22A 0.0(6) . . . . ?
C25 N4 N5 C26 75.4(6) . . . . ?
C25 N4 N5 C33 -108.9(6) . . . . ?
C25 N4 C24 O4 -168.8(6) . . . . ?
C25 N4 C24 C23 11.3(7) . . . . ?
C25 C22 C23 C18 -179.4(6) . . . . ?
C25 C22 C23 C24 0.1(7) . . . . ?
C25A N4 N5 C26 -78.1(8) . . . . ?
C25A N4 N5 C33 97.6(8) . . . . ?
C25A N4 C24A O4A -180.0(5) . . . . ?
C25A N4 C24A C23A 0.0(6) . . . . ?
C25A C22A C23A C18A 180.0(5) . . . . ?
C25A C22A C23A C24A 0.0(6) . . . . ?
C26 N5 C33 N6 -4.2(8) . . . . ?
C26 N5 C33 C34 175.9(5) . . . . ?
C26 C27 C28 C29 -179.9(5) . . . . ?
C26 C27 C32 N6 -2.5(8) . . . . ?
C26 C27 C32 C31 178.4(5) . . . . ?
C27 C28 C29 C30 1.6(8) . . . . ?
C28 C27 C32 N6 178.7(5) . . . . ?
C28 C27 C32 C31 -0.4(7) . . . . ?
C28 C29 C30 C31 -0.5(8) . . . . ?
C29 C30 C31 C32 -1.1(8) . . . . ?
C30 C31 C32 N6 -177.6(5) . . . . ?
C30 C31 C32 C27 1.5(8) . . . . ?
C32 N6 C33 N5 1.7(8) . . . . ?
C32 N6 C33 C34 -178.3(5) . . . . ?
C32 C27 C28 C29 -1.1(8) . . . . ?
C33 N5 C26 O6 -176.5(5) . . . . ?
C33 N5 C26 C27 3.0(7) . . . . ?
C33 N6 C32 C27 1.6(8) . . . . ?
C33 N6 C32 C31 -179.3(5) . . . . ?
Cl3 C49 C50 C51 178.6(4) . . . . ?
O8 C45 C46 C47 1.9(11) . . . . ?
O8 C45 C46 C51 -177.0(6) . . . . ?
O9 C44 C51 C46 174.4(6) . . . . ?
O9 C44 C51 C50 -4.4(10) . . . . ?
N8 N9 C44 O9 -18.7(8) . . . . ?
N8 N9 C44 C51 162.1(4) . . . . ?
N8 N9 C45 O8 19.2(8) . . . . ?
N8 N9 C45 C46 -161.7(5) . . . . ?
N9 N8 C41 O7 0.0(7) . . . . ?
N9 N8 C41 C39 179.5(4) . . . . ?
N9 N8 C42 N7 -178.7(5) . . . . ?
N9 N8 C42 C43 3.0(7) . . . . ?
N9 C44 C51 C46 -6.4(6) . . . . ?
N9 C44 C51 C50 174.8(6) . . . . ?
N9 C45 C46 C47 -177.2(6) . . . . ?
N9 C45 C46 C51 4.0(6) . . . . ?
C35 C36 C37 C38 1.5(9) . . . . ?
C36 C35 C40 N7 177.6(5) . . . . ?
C36 C35 C40 C39 -0.9(8) . . . . ?
C36 C37 C38 C39 -1.6(8) . . . . ?
C37 C38 C39 C40 0.5(8) . . . . ?
C37 C38 C39 C41 -179.6(5) . . . . ?
C38 C39 C40 N7 -177.6(5) . . . . ?
C38 C39 C40 C35 0.8(8) . . . . ?
C38 C39 C41 O7 -1.2(8) . . . . ?
C38 C39 C41 N8 179.4(5) . . . . ?
C40 N7 C42 N8 -0.7(8) . . . . ?
C40 N7 C42 C43 177.5(5) . . . . ?
C40 C35 C36 C37 -0.3(9) . . . . ?
C40 C39 C41 O7 178.7(5) . . . . ?
C40 C39 C41 N8 -0.7(7) . . . . ?
C41 N8 N9 C44 -79.3(6) . . . . ?
C41 N8 N9 C45 71.3(6) . . . . ?
C41 N8 C42 N7 2.5(8) . . . . ?
C41 N8 C42 C43 -175.8(5) . . . . ?
C41 C39 C40 N7 2.5(8) . . . . ?
C41 C39 C40 C35 -179.2(5) . . . . ?
C42 N7 C40 C35 179.9(5) . . . . ?
C42 N7 C40 C39 -1.8(8) . . . . ?
C42 N8 N9 C44 101.9(6) . . . . ?
C42 N8 N9 C45 -107.5(6) . . . . ?
C42 N8 C41 O7 178.8(5) . . . . ?
C42 N8 C41 C39 -1.7(7) . . . . ?
C44 N9 C45 O8 172.5(5) . . . . ?
C44 N9 C45 C46 -8.4(6) . . . . ?
C45 N9 C44 O9 -171.5(5) . . . . ?
C45 N9 C44 C51 9.3(6) . . . . ?
C45 C46 C47 C48 178.5(6) . . . . ?
C45 C46 C51 C44 1.5(6) . . . . ?
C45 C46 C51 C50 -179.6(5) . . . . ?
C46 C47 C48 C49 1.8(9) . . . . ?
C47 C46 C51 C44 -177.5(5) . . . . ?
C47 C46 C51 C50 1.4(9) . . . . ?
C47 C48 C49 Cl3 -180.0(5) . . . . ?
C47 C48 C49 C50 0.5(9) . . . . ?
C48 C49 C50 C51 -1.8(8) . . . . ?
C49 C50 C51 C44 179.5(5) . . . . ?
C49 C50 C51 C46 0.9(8) . . . . ?
C51 C46 C47 C48 -2.8(9) . . . . ?
Cl4 C54 C55 C56 -176.9(5) . . . . ?
Cl4A C54A C55A C56A -179.9(4) . . . . ?
O12 C60 C61 C62 -0.8(8) . . . . ?
O12 C60 C61 C66 177.5(5) . . . . ?
N10 N11 C60 O12 -2.3(7) . . . . ?
N10 N11 C60 C61 176.9(4) . . . . ?
N10 N11 C67 N12 -175.6(5) . . . . ?
N10 N11 C67 C68 2.6(7) . . . . ?
N11 N10 C58 O10 16.3(9) . . . . ?
N11 N10 C58 C57 -162.7(5) . . . . ?
N11 N10 C58A O10A -20.9(8) . . . . ?
N11 N10 C58A C57A 159.1(5) . . . . ?
N11 N10 C59 O11 -17.4(10) . . . . ?
N11 N10 C59 C56 162.1(5) . . . . ?
N11 N10 C59A O11A 21.2(9) . . . . ?
N11 N10 C59A C56A -158.5(6) . . . . ?
N11 C60 C61 C62 -179.9(5) . . . . ?
N11 C60 C61 C66 -1.7(7) . . . . ?
C52 C53 C54 Cl4 178.0(5) . . . . ?
C52 C53 C54 C55 -2.6(10) . . . . ?
C52 C57 C58 O10 0.5(13) . . . . ?
C52 C57 C58 N10 179.4(7) . . . . ?
C52A C53A C54A Cl4A 180.0(4) . . . . ?
C52A C53A C54A C55A 0.1(8) . . . . ?
C52A C57A C58A O10A 0.2(10) . . . . ?
C52A C57A C58A N10 -179.8(5) . . . . ?
C53 C52 C57 C56 1.4(10) . . . . ?
C53 C52 C57 C58 -174.4(6) . . . . ?
C53 C54 C55 C56 3.6(10) . . . . ?
C53A C52A C57A C56A -0.1(7) . . . . ?
C53A C52A C57A C58A 179.9(5) . . . . ?
C53A C54A C55A C56A 0.0(7) . . . . ?
C54 C55 C56 C57 -2.2(10) . . . . ?
C54 C55 C56 C59 175.0(7) . . . . ?
C54A C55A C56A C57A -0.1(7) . . . . ?
C54A C55A C56A C59A -179.8(5) . . . . ?
C55 C56 C57 C52 -0.2(10) . . . . ?
C55 C56 C57 C58 176.3(6) . . . . ?
C55 C56 C59 O11 1.1(13) . . . . ?
C55 C56 C59 N10 -178.4(6) . . . . ?
C55A C56A C57A C52A 0.2(9) . . . . ?
C55A C56A C57A C58A -179.9(5) . . . . ?
C55A C56A C59A O11A -0.1(9) . . . . ?
C55A C56A C59A N10 179.7(5) . . . . ?
C56 C57 C58 O10 -175.7(7) . . . . ?
C56 C57 C58 N10 3.1(7) . . . . ?
C56A C57A C58A O10A -179.8(6) . . . . ?
C56A C57A C58A N10 0.2(6) . . . . ?
C57 C52 C53 C54 0.0(10) . . . . ?
C57 C56 C59 O11 178.6(7) . . . . ?
C57 C56 C59 N10 -0.9(7) . . . . ?
C57A C52A C53A C54A 0.0(7) . . . . ?
C57A C56A C59A O11A -179.9(5) . . . . ?
C57A C56A C59A N10 -0.1(6) . . . . ?
C58 N10 N11 C60 69.4(7) . . . . ?
C58 N10 N11 C67 -115.5(6) . . . . ?
C58 N10 C59 O11 -176.5(6) . . . . ?
C58 N10 C59 C56 3.0(7) . . . . ?
C58A N10 N11 C60 -93.3(8) . . . . ?
C58A N10 N11 C67 81.8(8) . . . . ?
C58A N10 C59A O11A -180.0(5) . . . . ?
C58A N10 C59A C56A 0.2(6) . . . . ?
C59 N10 N11 C60 -87.5(6) . . . . ?
C59 N10 N11 C67 87.6(7) . . . . ?
C59 N10 C58 O10 175.2(6) . . . . ?
C59 N10 C58 C57 -3.8(7) . . . . ?
C59 C56 C57 C52 -178.0(6) . . . . ?
C59 C56 C57 C58 -1.4(8) . . . . ?
C59A N10 N11 C60 64.7(9) . . . . ?
C59A N10 N11 C67 -120.2(8) . . . . ?
C59A N10 C58A O10A 179.8(5) . . . . ?
C59A N10 C58A C57A -0.3(6) . . . . ?
C59A C56A C57A C52A 179.9(5) . . . . ?
C59A C56A C57A C58A -0.1(6) . . . . ?
C60 N11 C67 N12 -0.9(9) . . . . ?
C60 N11 C67 C68 177.2(5) . . . . ?
C60 C61 C62 C63 178.0(5) . . . . ?
C60 C61 C66 N12 0.4(8) . . . . ?
C60 C61 C66 C65 -178.4(5) . . . . ?
C61 C62 C63 C64 0.4(8) . . . . ?
C62 C61 C66 N12 178.6(5) . . . . ?
C62 C61 C66 C65 -0.2(8) . . . . ?
C62 C63 C64 C65 -0.1(9) . . . . ?
C63 C64 C65 C66 -0.4(9) . . . . ?
C64 C65 C66 N12 -178.4(5) . . . . ?
C64 C65 C66 C61 0.5(8) . . . . ?
C66 N12 C67 N11 -0.6(8) . . . . ?
C66 N12 C67 C68 -178.6(5) . . . . ?
C66 C61 C62 C63 -0.2(8) . . . . ?
C67 N11 C60 O12 -177.2(5) . . . . ?
C67 N11 C60 C61 2.0(7) . . . . ?
C67 N12 C66 C61 0.8(8) . . . . ?
C67 N12 C66 C65 179.7(5) . . . . ?
